data_4074866
loop_
_publ_author_name
'Ito, Jun-ichi'
'Shima, Takanori'
'Suzuki, Hiroharu'

_publ_section_title
;
 Synthesis of Group 8-Group 6 Heterotrimetallic Polyhydrido Complexes
 Having Only a C~5~Me~5~ Group as Auxiliary Ligand
;
_journal_coden_ASTM ORGND7
_journal_issue 6
_journal_name_full Organometallics
_journal_page_first 1333
_journal_page_last 1336
_journal_paper_doi 10.1021/om050963c
_journal_volume 25
_journal_year 2006
_chemical_formula_sum 'C32 H54 Mo Ru2'
_chemical_formula_weight 736.83
_chemical_name_systematic
;
 penta(m2-hydrido)-tris(h5-pentamethylcyclopentadienyl)- molybdenum-diruthenium
;
_space_group_IT_number 4
_symmetry_cell_setting monoclinic
_symmetry_space_group_name_Hall 'P 2yb'
_symmetry_space_group_name_H-M 'P 1 21 1'
_atom_sites_solution_hydrogens geom
_atom_sites_solution_primary direct
_atom_sites_solution_secondary difmap
_audit_creation_method SHELXL-97
_cell_angle_alpha 90.00
_cell_angle_beta 101.95(4)
_cell_angle_gamma 90.00
_cell_formula_units_Z 2
_cell_length_a 11.088(6)
_cell_length_b 12.012(4)
_cell_length_c 12.627(5)
_cell_measurement_temperature 153(2)
_cell_volume 1645.3(13)
_computing_cell_refinement 'Rigaku Raxis Rapid Diffractometer Control'
_computing_data_collection 'Rigaku Raxis Rapid Diffractometer Control'
_computing_data_reduction 'Process Auto'
_computing_molecular_graphics 'ORTEX (P.McArdle, 1995)'
_computing_publication_material 'SHELXL-97/2 (Sheldrick,1997)'
_computing_structure_refinement 'SHELXL-97 (Sheldrick, 1997)'
_computing_structure_solution 'SHELXS-97 (Sheldrick, 1990)'
_diffrn_ambient_temperature 153(2)
_diffrn_measured_fraction_theta_full 0.978
_diffrn_measured_fraction_theta_max 0.978
_diffrn_measurement_device_type 'Rigaku RAXIS Rapid'
_diffrn_radiation_monochromator 'Imaging Plate'
_diffrn_radiation_source 'Rigaku rotating anode'
_diffrn_radiation_type MoK\a
_diffrn_radiation_wavelength 0.71069
_diffrn_reflns_av_R_equivalents 0.0000
_diffrn_reflns_av_sigmaI/netI 0.0389
_diffrn_reflns_limit_h_max 14
_diffrn_reflns_limit_h_min 0
_diffrn_reflns_limit_k_max 15
_diffrn_reflns_limit_k_min 0
_diffrn_reflns_limit_l_max 15
_diffrn_reflns_limit_l_min -16
_diffrn_reflns_number 3827
_diffrn_reflns_theta_full 27.35
_diffrn_reflns_theta_max 27.35
_diffrn_reflns_theta_min 3.23
_exptl_absorpt_coefficient_mu 1.298
_exptl_absorpt_correction_T_max 1.0000
_exptl_absorpt_correction_T_min 0.5293
_exptl_absorpt_correction_type empirical
_exptl_crystal_colour red
_exptl_crystal_density_diffrn 1.487
_exptl_crystal_density_method 'not measured'
_exptl_crystal_description prism
_exptl_crystal_F_000 752
_exptl_crystal_preparation pentane
_exptl_crystal_size_max 0.15
_exptl_crystal_size_mid 0.10
_exptl_crystal_size_min 0.05
_refine_diff_density_max 2.429
_refine_diff_density_min -1.391
_refine_diff_density_rms 0.132
_refine_ls_abs_structure_details 'Flack H D (1983), Acta Cryst. A39, 876-881'
_refine_ls_abs_structure_Flack 0.10(8)
_refine_ls_extinction_method none
_refine_ls_goodness_of_fit_ref 1.050
_refine_ls_hydrogen_treatment mixed
_refine_ls_matrix_type full
_refine_ls_number_parameters 351
_refine_ls_number_reflns 3827
_refine_ls_number_restraints 15
_refine_ls_restrained_S_all 1.047
_refine_ls_R_factor_all 0.0520
_refine_ls_R_factor_gt 0.0432
_refine_ls_shift/su_max 0.686
_refine_ls_shift/su_mean 0.003
_refine_ls_structure_factor_coef Fsqd
_refine_ls_weighting_details 'calc w=1/[\s^2^(Fo^2^)+(0.0503P)^2^+5.2480P] where P=(Fo^2^+2Fc^2^)/3'
_refine_ls_weighting_scheme calc
_refine_ls_wR_factor_gt 0.0982
_refine_ls_wR_factor_ref 0.1026
_reflns_number_gt 3426
_reflns_number_total 3827
_reflns_threshold_expression >2sigma(I)
_cod_data_source_file om050963csi20051109_115911.cif
_cod_data_source_block Ru2MoH5
_cod_depositor_comments
;
The following automatic conversions were performed:
'_atom_site_symetry_multiplicity' tag replaced with
'_atom_site_symmetry_multiplicity'.

Automatic conversion script
Id: cif_correct_tags 1440 2010-10-19 06:21:57Z saulius 
;
_cod_original_cell_volume 1645.3(12)
_cod_original_sg_symbol_H-M P21
_cod_database_code 4074866

loop_
_symmetry_equiv_pos_as_xyz
'x, y, z'
'-x, y+1/2, -z'

loop_
_atom_site_label
_atom_site_type_symbol
_atom_site_fract_x
_atom_site_fract_y
_atom_site_fract_z
_atom_site_U_iso_or_equiv
_atom_site_adp_type
_atom_site_occupancy
_atom_site_symmetry_multiplicity
_atom_site_calc_flag
_atom_site_refinement_flags
Ru1 Ru 0.88106(6) 0.22266(6) 0.20821(5) 0.02515(16) Uani 1 1 d D
Ru2 Ru 1.13109(7) 0.12176(6) 0.33605(5) 0.02714(17) Uani 1 1 d D
Mo1 Mo 1.09945(7) 0.27620(6) 0.19555(6) 0.02221(16) Uani 1 1 d D
H1 H 0.962(5) 0.234(8) 0.108(4) 0.03(2) Uiso 1 1 d D
H2 H 0.976(7) 0.334(6) 0.246(10) 0.07(4) Uiso 1 1 d D
H3 H 1.159(7) 0.140(5) 0.210(4) 0.005(18) Uiso 1 1 d D
H4 H 1.170(16) 0.259(6) 0.333(6) 2(3) Uiso 1 1 d D
H5 H 0.971(14) 0.14(2) 0.313(19) 0.22(12) Uiso 1 1 d D
C1 C 1.1849(8) 0.3112(7) 0.0499(7) 0.0268(18) Uani 1 1 d .
C2 C 1.2839(8) 0.3141(7) 0.1424(7) 0.0276(18) Uani 1 1 d .
C3 C 1.2640(9) 0.4042(8) 0.2089(7) 0.031(2) Uani 1 1 d .
C4 C 1.1520(10) 0.4592(8) 0.1596(8) 0.036(2) Uani 1 1 d .
C5 C 1.1043(9) 0.4027(7) 0.0601(8) 0.031(2) Uani 1 1 d .
C6 C 1.1787(12) 0.2400(10) -0.0477(9) 0.049(3) Uani 1 1 d .
H6A H 1.0924 0.2292 -0.0838 0.074 Uiso 1 1 calc R
H6B H 1.2166 0.1676 -0.0259 0.074 Uiso 1 1 calc R
H6C H 1.2232 0.2764 -0.0976 0.074 Uiso 1 1 calc R
C7 C 1.3950(9) 0.2400(11) 0.1617(10) 0.050(3) Uani 1 1 d .
H7A H 1.3749 0.1701 0.1218 0.075 Uiso 1 1 calc R
H7B H 1.4202 0.2241 0.2392 0.075 Uiso 1 1 calc R
H7C H 1.4625 0.2773 0.1366 0.075 Uiso 1 1 calc R
C8 C 1.3492(13) 0.4408(12) 0.3141(10) 0.058(4) Uani 1 1 d .
H8A H 1.2996 0.4640 0.3661 0.087 Uiso 1 1 calc R
H8B H 1.4000 0.5034 0.2994 0.087 Uiso 1 1 calc R
H8C H 1.4025 0.3786 0.3443 0.087 Uiso 1 1 calc R
C9 C 1.1059(13) 0.5642(9) 0.2000(11) 0.054(3) Uani 1 1 d .
H9A H 1.0159 0.5609 0.1899 0.080 Uiso 1 1 calc R
H9B H 1.1291 0.6276 0.1595 0.080 Uiso 1 1 calc R
H9C H 1.1424 0.5732 0.2771 0.080 Uiso 1 1 calc R
C10 C 0.9936(11) 0.4383(10) -0.0219(9) 0.052(3) Uani 1 1 d .
H10A H 0.9528 0.3726 -0.0592 0.077 Uiso 1 1 calc R
H10B H 1.0192 0.4880 -0.0747 0.077 Uiso 1 1 calc R
H10C H 0.9361 0.4776 0.0145 0.077 Uiso 1 1 calc R
C11 C 0.7083(8) 0.1461(7) 0.1229(8) 0.030(2) Uani 1 1 d .
C12 C 0.7164(8) 0.1263(9) 0.2347(8) 0.0303(19) Uani 1 1 d .
C13 C 0.7220(8) 0.2324(9) 0.2884(7) 0.032(2) Uani 1 1 d .
C14 C 0.7134(8) 0.3176(8) 0.2085(7) 0.0281(19) Uani 1 1 d .
C15 C 0.7045(7) 0.2677(9) 0.1061(7) 0.0252(18) Uani 1 1 d .
C16 C 0.6918(10) 0.0617(11) 0.0330(10) 0.050(3) Uani 1 1 d .
H16A H 0.7325 -0.0088 0.0611 0.060 Uiso 1 1 calc R
H16B H 0.7319 0.0892 -0.0251 0.060 Uiso 1 1 calc R
C17 C 0.7106(12) 0.0152(11) 0.2846(12) 0.057(4) Uani 1 1 d .
H17A H 0.7590 0.0162 0.3589 0.086 Uiso 1 1 calc R
H17B H 0.7442 -0.0409 0.2424 0.086 Uiso 1 1 calc R
H17C H 0.6246 -0.0030 0.2855 0.086 Uiso 1 1 calc R
C18 C 0.7240(10) 0.2491(12) 0.4056(8) 0.054(4) Uani 1 1 d .
H18A H 0.7680 0.1871 0.4471 0.081 Uiso 1 1 calc R
H18B H 0.6393 0.2519 0.4170 0.081 Uiso 1 1 calc R
H18C H 0.7661 0.3191 0.4298 0.081 Uiso 1 1 calc R
C19 C 0.7108(10) 0.4386(10) 0.2325(11) 0.048(3) Uani 1 1 d .
H19A H 0.7587 0.4528 0.3056 0.072 Uiso 1 1 calc R
H19B H 0.6254 0.4625 0.2279 0.072 Uiso 1 1 calc R
H19C H 0.7467 0.4803 0.1799 0.072 Uiso 1 1 calc R
C20 C 0.6884(11) 0.3211(11) -0.0017(9) 0.050(3) Uani 1 1 d .
H20A H 0.7414 0.2842 -0.0441 0.075 Uiso 1 1 calc R
H20B H 0.7109 0.4000 0.0073 0.075 Uiso 1 1 calc R
H20C H 0.6021 0.3146 -0.0395 0.075 Uiso 1 1 calc R
C21 C 0.5548(12) 0.0397(18) -0.0140(18) 0.109(8) Uani 1 1 d .
H21A H 0.5470 -0.0165 -0.0713 0.163 Uiso 1 1 calc R
H21B H 0.5150 0.1089 -0.0441 0.163 Uiso 1 1 calc R
H21C H 0.5149 0.0126 0.0434 0.163 Uiso 1 1 calc R
C22 C 1.2435(9) -0.0260(8) 0.3693(7) 0.031(2) Uani 1 1 d .
C23 C 1.2979(10) 0.0632(9) 0.4398(7) 0.036(2) Uani 1 1 d .
C24 C 1.2135(10) 0.0923(7) 0.5060(8) 0.036(2) Uani 1 1 d .
C25 C 1.1081(9) 0.0217(8) 0.4761(7) 0.031(2) Uani 1 1 d .
C26 C 1.1264(9) -0.0516(7) 0.3913(8) 0.031(2) Uani 1 1 d .
C27 C 1.3026(11) -0.0820(10) 0.2855(9) 0.047(3) Uani 1 1 d .
H27A H 1.3542 -0.0274 0.2564 0.056 Uiso 1 1 calc R
H27B H 1.2376 -0.1084 0.2248 0.056 Uiso 1 1 calc R
C28 C 1.4259(10) 0.1093(12) 0.4500(10) 0.056(3) Uani 1 1 d .
H28A H 1.4519 0.1012 0.3808 0.084 Uiso 1 1 calc R
H28B H 1.4830 0.0684 0.5064 0.084 Uiso 1 1 calc R
H28C H 1.4264 0.1882 0.4696 0.084 Uiso 1 1 calc R
C29 C 1.2362(12) 0.1790(9) 0.5944(8) 0.049(3) Uani 1 1 d .
H29A H 1.1596 0.1928 0.6196 0.073 Uiso 1 1 calc R
H29B H 1.2639 0.2483 0.5661 0.073 Uiso 1 1 calc R
H29C H 1.2997 0.1523 0.6550 0.073 Uiso 1 1 calc R
C30 C 1.0012(12) 0.0171(12) 0.5336(10) 0.053(3) Uani 1 1 d .
H30A H 0.9739 0.0930 0.5450 0.080 Uiso 1 1 calc R
H30B H 1.0276 -0.0199 0.6037 0.080 Uiso 1 1 calc R
H30C H 0.9330 -0.0246 0.4894 0.080 Uiso 1 1 calc R
C31 C 1.0438(10) -0.1436(9) 0.3410(9) 0.045(3) Uani 1 1 d .
H31A H 1.0652 -0.1652 0.2724 0.068 Uiso 1 1 calc R
H31B H 0.9580 -0.1183 0.3275 0.068 Uiso 1 1 calc R
H31C H 1.0539 -0.2077 0.3901 0.068 Uiso 1 1 calc R
C32 C 1.3827(15) -0.1810(12) 0.3347(11) 0.069(4) Uani 1 1 d .
H32A H 1.4191 -0.2163 0.2787 0.104 Uiso 1 1 calc R
H32B H 1.3317 -0.2352 0.3633 0.104 Uiso 1 1 calc R
H32C H 1.4486 -0.1546 0.3934 0.104 Uiso 1 1 calc R

loop_
_atom_site_aniso_label
_atom_site_aniso_U_11
_atom_site_aniso_U_22
_atom_site_aniso_U_33
_atom_site_aniso_U_23
_atom_site_aniso_U_13
_atom_site_aniso_U_12
Ru1 0.0180(3) 0.0285(3) 0.0294(4) -0.0049(3) 0.0058(3) -0.0017(3)
Ru2 0.0342(4) 0.0236(3) 0.0217(3) 0.0056(3) 0.0015(3) 0.0014(3)
Mo1 0.0218(4) 0.0210(3) 0.0250(3) 0.0038(3) 0.0074(3) -0.0005(3)
C1 0.025(4) 0.028(4) 0.031(4) 0.005(3) 0.014(3) -0.003(3)
C2 0.023(4) 0.028(4) 0.035(5) 0.007(3) 0.012(3) 0.002(3)
C3 0.029(5) 0.033(5) 0.031(5) 0.007(4) 0.007(4) -0.018(4)
C4 0.040(6) 0.028(5) 0.044(6) -0.002(4) 0.022(4) -0.009(4)
C5 0.034(5) 0.024(5) 0.031(4) 0.011(4) 0.002(4) 0.000(4)
C6 0.067(8) 0.042(6) 0.046(6) -0.012(5) 0.029(5) -0.011(5)
C7 0.024(5) 0.055(7) 0.076(8) 0.019(6) 0.023(5) 0.012(5)
C8 0.059(8) 0.072(9) 0.038(6) 0.002(6) -0.003(5) -0.029(7)
C9 0.077(9) 0.019(5) 0.078(8) -0.001(5) 0.045(7) 0.003(5)
C10 0.040(6) 0.059(8) 0.049(7) 0.036(6) -0.005(5) -0.003(5)
C11 0.018(4) 0.032(5) 0.039(5) -0.024(4) 0.004(3) -0.003(3)
C12 0.012(4) 0.033(5) 0.045(5) 0.003(5) 0.005(3) -0.004(4)
C13 0.018(4) 0.044(5) 0.033(5) -0.011(4) 0.005(3) -0.008(4)
C14 0.016(4) 0.036(5) 0.032(5) -0.009(4) 0.003(3) -0.001(3)
C15 0.004(3) 0.042(5) 0.029(4) 0.000(4) 0.003(3) 0.004(3)
C16 0.032(6) 0.054(7) 0.065(8) -0.040(6) 0.014(5) -0.004(5)
C17 0.036(6) 0.050(7) 0.082(10) 0.013(7) 0.004(6) -0.017(5)
C18 0.040(6) 0.093(11) 0.034(5) -0.018(6) 0.020(4) -0.017(6)
C19 0.032(6) 0.036(6) 0.070(8) -0.012(5) 0.001(5) 0.012(5)
C20 0.039(6) 0.062(7) 0.043(6) 0.015(5) -0.004(5) -0.001(5)
C21 0.030(7) 0.135(17) 0.156(18) -0.101(15) 0.007(9) -0.012(8)
C22 0.032(5) 0.029(5) 0.027(4) 0.011(4) -0.002(4) 0.011(4)
C23 0.044(6) 0.034(5) 0.024(4) 0.015(4) -0.006(4) 0.006(4)
C24 0.053(6) 0.024(5) 0.030(5) 0.002(3) 0.006(4) 0.006(4)
C25 0.032(5) 0.030(5) 0.030(5) 0.016(4) 0.003(4) 0.007(4)
C26 0.034(5) 0.026(4) 0.031(5) 0.009(3) -0.001(4) -0.002(4)
C27 0.052(7) 0.051(7) 0.038(6) 0.008(5) 0.011(5) 0.027(5)
C28 0.036(6) 0.062(8) 0.062(7) 0.023(6) -0.008(5) -0.006(5)
C29 0.074(8) 0.034(5) 0.032(5) -0.001(4) -0.003(5) 0.007(5)
C30 0.049(7) 0.070(8) 0.045(6) 0.021(6) 0.018(5) 0.014(6)
C31 0.045(6) 0.038(6) 0.046(6) 0.006(5) -0.007(5) -0.011(5)
C32 0.087(10) 0.071(9) 0.054(8) 0.012(7) 0.023(7) 0.050(8)

loop_
_atom_type_symbol
_atom_type_description
_atom_type_scat_dispersion_real
_atom_type_scat_dispersion_imag
_atom_type_scat_source
C C 0.0033 0.0016 'International Tables Vol C Tables 4.2.6.8 and 6.1.1.4'
H H 0.0000 0.0000 'International Tables Vol C Tables 4.2.6.8 and 6.1.1.4'
Ru Ru -1.2594 0.8363 'International Tables Vol C Tables 4.2.6.8 and 6.1.1.4'
Mo Mo -1.6832 0.6857 'International Tables Vol C Tables 4.2.6.8 and 6.1.1.4'

loop_
_geom_angle_atom_site_label_1
_geom_angle_atom_site_label_2
_geom_angle_atom_site_label_3
_geom_angle
C15 Ru1 C14 37.7(3)
C15 Ru1 C11 39.4(4)
C14 Ru1 C11 64.0(3)
C15 Ru1 C13 63.5(3)
C14 Ru1 C13 37.9(4)
C11 Ru1 C13 63.2(3)
C15 Ru1 C12 63.7(3)
C14 Ru1 C12 63.2(3)
C11 Ru1 C12 37.2(4)
C13 Ru1 C12 37.7(4)
C15 Ru1 Mo1 130.6(2)
C14 Ru1 Mo1 133.7(3)
C11 Ru1 Mo1 145.1(2)
C13 Ru1 Mo1 151.1(2)
C12 Ru1 Mo1 162.7(3)
C15 Ru1 Ru2 171.0(3)
C14 Ru1 Ru2 149.4(2)
C11 Ru1 Ru2 132.6(2)
C13 Ru1 Ru2 119.1(3)
C12 Ru1 Ru2 112.5(3)
Mo1 Ru1 Ru2 51.72(3)
C23 Ru2 C22 39.1(4)
C23 Ru2 C24 38.3(4)
C22 Ru2 C24 64.4(3)
C23 Ru2 C25 63.8(4)
C22 Ru2 C25 63.4(4)
C24 Ru2 C25 38.1(4)
C23 Ru2 C26 64.6(4)
C22 Ru2 C26 37.9(4)
C24 Ru2 C26 64.3(3)
C25 Ru2 C26 38.1(4)
C23 Ru2 Mo1 129.9(3)
C22 Ru2 Mo1 136.6(3)
C24 Ru2 Mo1 140.8(2)
C25 Ru2 Mo1 160.0(2)
C26 Ru2 Mo1 154.6(2)
C23 Ru2 Ru1 173.2(3)
C22 Ru2 Ru1 145.9(3)
C24 Ru2 Ru1 135.4(3)
C25 Ru2 Ru1 112.8(2)
C26 Ru2 Ru1 116.8(2)
Mo1 Ru2 Ru1 51.76(3)
C1 Mo1 C5 36.7(3)
C1 Mo1 C2 36.1(3)
C5 Mo1 C2 59.9(3)
C1 Mo1 C4 60.5(3)
C5 Mo1 C4 35.9(3)
C2 Mo1 C4 59.4(3)
C1 Mo1 C3 59.5(3)
C5 Mo1 C3 59.1(3)
C2 Mo1 C3 35.1(3)
C4 Mo1 C3 35.4(4)
C1 Mo1 Ru2 132.8(2)
C5 Mo1 Ru2 169.1(2)
C2 Mo1 Ru2 110.0(2)
C4 Mo1 Ru2 144.8(3)
C3 Mo1 Ru2 115.6(2)
C1 Mo1 Ru1 131.2(2)
C5 Mo1 Ru1 112.6(2)
C2 Mo1 Ru1 166.8(2)
C4 Mo1 Ru1 121.9(3)
C3 Mo1 Ru1 153.0(3)
Ru2 Mo1 Ru1 76.52(4)
C2 C1 C5 107.2(8)
C2 C1 C6 125.8(9)
C5 C1 C6 126.2(9)
C2 C1 Mo1 73.9(5)
C5 C1 Mo1 72.5(5)
C6 C1 Mo1 127.4(6)
C3 C2 C1 108.4(8)
C3 C2 C7 125.6(9)
C1 C2 C7 125.9(9)
C3 C2 Mo1 73.9(5)
C1 C2 Mo1 70.0(5)
C7 C2 Mo1 125.4(6)
C2 C3 C4 108.9(8)
C2 C3 C8 126.3(10)
C4 C3 C8 124.8(10)
C2 C3 Mo1 71.0(5)
C4 C3 Mo1 71.4(5)
C8 C3 Mo1 125.3(7)
C5 C4 C3 107.0(8)
C5 C4 C9 127.7(11)
C3 C4 C9 124.8(10)
C5 C4 Mo1 70.3(5)
C3 C4 Mo1 73.2(5)
C9 C4 Mo1 127.7(7)
C4 C5 C1 108.5(8)
C4 C5 C10 125.0(10)
C1 C5 C10 126.3(9)
C4 C5 Mo1 73.8(5)
C1 C5 Mo1 70.9(5)
C10 C5 Mo1 124.2(7)
C12 C11 C15 107.7(8)
C12 C11 C16 127.7(10)
C15 C11 C16 124.3(10)
C12 C11 Ru1 73.3(5)
C15 C11 Ru1 69.6(5)
C16 C11 Ru1 127.6(6)
C11 C12 C13 108.0(9)
C11 C12 C17 125.1(10)
C13 C12 C17 126.7(9)
C11 C12 Ru1 69.6(5)
C13 C12 Ru1 69.9(5)
C17 C12 Ru1 129.5(7)
C14 C13 C12 108.1(8)
C14 C13 C18 126.3(10)
C12 C13 C18 125.3(11)
C14 C13 Ru1 69.9(5)
C12 C13 Ru1 72.4(5)
C18 C13 Ru1 127.8(7)
C15 C14 C13 109.0(8)
C15 C14 C19 127.0(10)
C13 C14 C19 123.9(9)
C15 C14 Ru1 71.0(5)
C13 C14 Ru1 72.2(5)
C19 C14 Ru1 124.3(7)
C14 C15 C11 107.2(8)
C14 C15 C20 129.1(10)
C11 C15 C20 123.7(9)
C14 C15 Ru1 71.3(5)
C11 C15 Ru1 71.0(5)
C20 C15 Ru1 125.0(6)
C11 C16 C21 111.3(9)
C26 C22 C23 108.9(9)
C26 C22 C27 126.0(10)
C23 C22 C27 125.1(10)
C26 C22 Ru2 72.6(5)
C23 C22 Ru2 70.2(5)
C27 C22 Ru2 123.1(6)
C24 C23 C22 107.7(9)
C24 C23 C28 125.7(10)
C22 C23 C28 126.4(10)
C24 C23 Ru2 71.9(6)
C22 C23 Ru2 70.7(5)
C28 C23 Ru2 127.5(7)
C23 C24 C25 107.5(8)
C23 C24 C29 125.1(10)
C25 C24 C29 127.3(10)
C23 C24 Ru2 69.7(5)
C25 C24 Ru2 71.5(5)
C29 C24 Ru2 126.0(7)
C24 C25 C26 109.1(8)
C24 C25 C30 125.0(10)
C26 C25 C30 125.6(10)
C24 C25 Ru2 70.3(5)
C26 C25 Ru2 71.1(5)
C30 C25 Ru2 129.7(7)
C22 C26 C25 106.9(8)
C22 C26 C31 125.8(10)
C25 C26 C31 127.2(9)
C22 C26 Ru2 69.5(5)
C25 C26 Ru2 70.8(5)
C31 C26 Ru2 128.3(7)
C22 C27 C32 111.1(9)

loop_
_geom_bond_atom_site_label_1
_geom_bond_atom_site_label_2
_geom_bond_distance
Ru1 C15 2.177(8)
Ru1 C14 2.181(9)
Ru1 C11 2.196(8)
Ru1 C13 2.212(9)
Ru1 C12 2.244(9)
Ru1 Mo1 2.5423(15)
Ru1 Ru2 3.1474(18)
Ru2 C23 2.152(9)
Ru2 C22 2.159(9)
Ru2 C24 2.181(10)
Ru2 C25 2.196(8)
Ru2 C26 2.200(9)
Ru2 Mo1 2.5406(11)
Mo1 C1 2.275(8)
Mo1 C5 2.296(8)
Mo1 C2 2.326(8)
Mo1 C4 2.342(9)
Mo1 C3 2.365(8)
C1 C2 1.428(13)
C1 C5 1.438(13)
C1 C6 1.490(13)
C2 C3 1.415(13)
C2 C7 1.497(13)
C3 C4 1.430(15)
C3 C8 1.527(14)
C4 C5 1.429(14)
C4 C9 1.490(14)
C5 C10 1.495(13)
C11 C12 1.416(13)
C11 C15 1.475(14)
C11 C16 1.504(12)
C12 C13 1.439(15)
C12 C17 1.483(16)
C13 C14 1.426(14)
C13 C18 1.488(13)
C14 C15 1.409(13)
C14 C19 1.487(14)
C15 C20 1.482(14)
C16 C21 1.535(16)
C22 C26 1.416(14)
C22 C23 1.444(14)
C22 C27 1.513(14)
C23 C24 1.422(15)
C23 C28 1.504(16)
C24 C25 1.430(14)
C24 C29 1.509(14)
C25 C26 1.433(14)
C25 C30 1.514(14)
C26 C31 1.490(13)
C27 C32 1.536(15)

loop_
_geom_torsion_atom_site_label_1
_geom_torsion_atom_site_label_2
_geom_torsion_atom_site_label_3
_geom_torsion_atom_site_label_4
_geom_torsion
C15 Ru1 Ru2 C23 -145(3)
C14 Ru1 Ru2 C23 -7(2)
C11 Ru1 Ru2 C23 -119(2)
C13 Ru1 Ru2 C23 -40(2)
C12 Ru1 Ru2 C23 -82(2)
Mo1 Ru1 Ru2 C23 107(2)
C15 Ru1 Ru2 C22 -10.5(15)
C14 Ru1 Ru2 C22 127.7(7)
C11 Ru1 Ru2 C22 14.9(6)
C13 Ru1 Ru2 C22 94.0(5)
C12 Ru1 Ru2 C22 52.6(5)
Mo1 Ru1 Ru2 C22 -119.1(5)
C15 Ru1 Ru2 C24 -124.1(15)
C14 Ru1 Ru2 C24 14.0(6)
C11 Ru1 Ru2 C24 -98.7(5)
C13 Ru1 Ru2 C24 -19.6(5)
C12 Ru1 Ru2 C24 -61.0(5)
Mo1 Ru1 Ru2 C24 127.3(4)
C15 Ru1 Ru2 C25 -86.2(15)
C14 Ru1 Ru2 C25 51.9(6)
C11 Ru1 Ru2 C25 -60.8(4)
C13 Ru1 Ru2 C25 18.3(4)
C12 Ru1 Ru2 C25 -23.1(4)
Mo1 Ru1 Ru2 C25 165.2(3)
C15 Ru1 Ru2 C26 -44.4(15)
C14 Ru1 Ru2 C26 93.8(6)
C11 Ru1 Ru2 C26 -19.0(4)
C13 Ru1 Ru2 C26 60.2(4)
C12 Ru1 Ru2 C26 18.7(4)
Mo1 Ru1 Ru2 C26 -153.0(3)
C15 Ru1 Ru2 Mo1 108.6(15)
C14 Ru1 Ru2 Mo1 -113.3(5)
C11 Ru1 Ru2 Mo1 134.0(3)
C13 Ru1 Ru2 Mo1 -146.9(3)
C12 Ru1 Ru2 Mo1 171.7(3)
C23 Ru2 Mo1 C1 53.9(5)
C22 Ru2 Mo1 C1 -0.1(5)
C24 Ru2 Mo1 C1 107.5(5)
C25 Ru2 Mo1 C1 -178.2(8)
C26 Ru2 Mo1 C1 -63.3(7)
Ru1 Ru2 Mo1 C1 -134.5(3)
C23 Ru2 Mo1 C5 41.0(13)
C22 Ru2 Mo1 C5 -13.0(13)
C24 Ru2 Mo1 C5 94.6(13)
C25 Ru2 Mo1 C5 169.0(15)
C26 Ru2 Mo1 C5 -76.2(14)
Ru1 Ru2 Mo1 C5 -147.4(12)
C23 Ru2 Mo1 C2 20.4(5)
C22 Ru2 Mo1 C2 -33.6(5)
C24 Ru2 Mo1 C2 74.0(5)
C25 Ru2 Mo1 C2 148.4(8)
C26 Ru2 Mo1 C2 -96.8(7)
Ru1 Ru2 Mo1 C2 -168.0(3)
C23 Ru2 Mo1 C4 -44.6(6)
C22 Ru2 Mo1 C4 -98.6(6)
C24 Ru2 Mo1 C4 9.0(6)
C25 Ru2 Mo1 C4 83.4(9)
C26 Ru2 Mo1 C4 -161.8(7)
Ru1 Ru2 Mo1 C4 127.0(4)
C23 Ru2 Mo1 C3 -17.3(5)
C22 Ru2 Mo1 C3 -71.3(5)
C24 Ru2 Mo1 C3 36.3(5)
C25 Ru2 Mo1 C3 110.7(8)
C26 Ru2 Mo1 C3 -134.5(7)
Ru1 Ru2 Mo1 C3 154.3(3)
C23 Ru2 Mo1 Ru1 -171.6(4)
C22 Ru2 Mo1 Ru1 134.5(4)
C24 Ru2 Mo1 Ru1 -118.0(5)
C25 Ru2 Mo1 Ru1 -43.6(8)
C26 Ru2 Mo1 Ru1 71.2(6)
C15 Ru1 Mo1 C1 -32.8(5)
C14 Ru1 Mo1 C1 -84.4(4)
C11 Ru1 Mo1 C1 23.9(5)
C13 Ru1 Mo1 C1 -142.5(7)
C12 Ru1 Mo1 C1 109.4(9)
Ru2 Ru1 Mo1 C1 135.9(3)
C15 Ru1 Mo1 C5 5.0(4)
C14 Ru1 Mo1 C5 -46.6(4)
C11 Ru1 Mo1 C5 61.6(5)
C13 Ru1 Mo1 C5 -104.8(7)
C12 Ru1 Mo1 C5 147.1(9)
Ru2 Ru1 Mo1 C5 173.7(3)
C15 Ru1 Mo1 C2 -47.5(10)
C14 Ru1 Mo1 C2 -99.1(10)
C11 Ru1 Mo1 C2 9.1(11)
C13 Ru1 Mo1 C2 -157.3(11)
C12 Ru1 Mo1 C2 94.6(13)
Ru2 Ru1 Mo1 C2 121.2(10)
C15 Ru1 Mo1 C4 44.2(5)
C14 Ru1 Mo1 C4 -7.4(5)
C11 Ru1 Mo1 C4 100.8(5)
C13 Ru1 Mo1 C4 -65.6(7)
C12 Ru1 Mo1 C4 -173.7(9)
Ru2 Ru1 Mo1 C4 -147.1(3)
C15 Ru1 Mo1 C3 70.8(6)
C14 Ru1 Mo1 C3 19.2(6)
C11 Ru1 Mo1 C3 127.4(6)
C13 Ru1 Mo1 C3 -39.0(8)
C12 Ru1 Mo1 C3 -147.1(10)
Ru2 Ru1 Mo1 C3 -120.5(5)
C15 Ru1 Mo1 Ru2 -168.7(3)
C14 Ru1 Mo1 Ru2 139.7(3)
C11 Ru1 Mo1 Ru2 -112.0(4)
C13 Ru1 Mo1 Ru2 81.5(6)
C12 Ru1 Mo1 Ru2 -26.6(9)
C5 Mo1 C1 C2 114.4(7)
C4 Mo1 C1 C2 77.5(6)
C3 Mo1 C1 C2 36.5(5)
Ru2 Mo1 C1 C2 -61.5(6)
Ru1 Mo1 C1 C2 -174.4(4)
C2 Mo1 C1 C5 -114.4(7)
C4 Mo1 C1 C5 -36.9(5)
C3 Mo1 C1 C5 -78.0(6)
Ru2 Mo1 C1 C5 -176.0(4)
Ru1 Mo1 C1 C5 71.2(6)
C5 Mo1 C1 C6 -122.5(11)
C2 Mo1 C1 C6 123.1(11)
C4 Mo1 C1 C6 -159.4(11)
C3 Mo1 C1 C6 159.5(10)
Ru2 Mo1 C1 C6 61.6(10)
Ru1 Mo1 C1 C6 -51.3(10)
C5 C1 C2 C3 0.8(9)
C6 C1 C2 C3 170.7(8)
Mo1 C1 C2 C3 -64.5(6)
C5 C1 C2 C7 -174.9(9)
C6 C1 C2 C7 -4.9(14)
Mo1 C1 C2 C7 119.8(9)
C5 C1 C2 Mo1 65.3(6)
C6 C1 C2 Mo1 -124.8(9)
C1 Mo1 C2 C3 117.0(7)
C5 Mo1 C2 C3 78.0(6)
C4 Mo1 C2 C3 36.2(5)
Ru2 Mo1 C2 C3 -106.4(5)
Ru1 Mo1 C2 C3 135.9(9)
C5 Mo1 C2 C1 -39.0(5)
C4 Mo1 C2 C1 -80.8(6)
C3 Mo1 C2 C1 -117.0(7)
Ru2 Mo1 C2 C1 136.6(4)
Ru1 Mo1 C2 C1 18.9(13)
C1 Mo1 C2 C7 -120.4(11)
C5 Mo1 C2 C7 -159.4(10)
C4 Mo1 C2 C7 158.8(10)
C3 Mo1 C2 C7 122.6(11)
Ru2 Mo1 C2 C7 16.2(10)
Ru1 Mo1 C2 C7 -101.5(12)
C1 C2 C3 C4 0.2(10)
C7 C2 C3 C4 175.9(9)
Mo1 C2 C3 C4 -61.7(6)
C1 C2 C3 C8 -177.7(9)
C7 C2 C3 C8 -2.0(15)
Mo1 C2 C3 C8 120.4(9)
C1 C2 C3 Mo1 61.9(6)
C7 C2 C3 Mo1 -122.4(9)
C1 Mo1 C3 C2 -37.6(5)
C5 Mo1 C3 C2 -80.5(6)
C4 Mo1 C3 C2 -118.5(8)
Ru2 Mo1 C3 C2 88.7(5)
Ru1 Mo1 C3 C2 -159.5(4)
C1 Mo1 C3 C4 80.9(6)
C5 Mo1 C3 C4 38.0(6)
C2 Mo1 C3 C4 118.5(8)
Ru2 Mo1 C3 C4 -152.8(5)
Ru1 Mo1 C3 C4 -41.1(8)
C1 Mo1 C3 C8 -159.1(11)
C5 Mo1 C3 C8 157.9(11)
C2 Mo1 C3 C8 -121.6(12)
C4 Mo1 C3 C8 119.9(12)
Ru2 Mo1 C3 C8 -32.9(11)
Ru1 Mo1 C3 C8 78.9(12)
C2 C3 C4 C5 -1.2(10)
C8 C3 C4 C5 176.8(9)
Mo1 C3 C4 C5 -62.6(6)
C2 C3 C4 C9 -174.0(9)
C8 C3 C4 C9 4.0(15)
Mo1 C3 C4 C9 124.6(10)
C2 C3 C4 Mo1 61.4(6)
C8 C3 C4 Mo1 -120.6(9)
C1 Mo1 C4 C5 37.8(5)
C2 Mo1 C4 C5 79.7(6)
C3 Mo1 C4 C5 115.7(8)
Ru2 Mo1 C4 C5 161.2(4)
Ru1 Mo1 C4 C5 -84.9(6)
C1 Mo1 C4 C3 -77.9(6)
C5 Mo1 C4 C3 -115.7(8)
C2 Mo1 C4 C3 -35.9(5)
Ru2 Mo1 C4 C3 45.6(7)
Ru1 Mo1 C4 C3 159.4(4)
C1 Mo1 C4 C9 160.8(12)
C5 Mo1 C4 C9 123.0(13)
C2 Mo1 C4 C9 -157.3(12)
C3 Mo1 C4 C9 -121.3(13)
Ru2 Mo1 C4 C9 -75.7(12)
Ru1 Mo1 C4 C9 38.1(12)
C3 C4 C5 C1 1.7(10)
C9 C4 C5 C1 174.2(9)
Mo1 C4 C5 C1 -62.8(6)
C3 C4 C5 C10 -174.7(9)
C9 C4 C5 C10 -2.2(16)
Mo1 C4 C5 C10 120.8(9)
C3 C4 C5 Mo1 64.5(6)
C9 C4 C5 Mo1 -123.0(10)
C2 C1 C5 C4 -1.6(10)
C6 C1 C5 C4 -171.4(9)
Mo1 C1 C5 C4 64.7(6)
C2 C1 C5 C10 174.8(9)
C6 C1 C5 C10 4.9(15)
Mo1 C1 C5 C10 -118.9(9)
C2 C1 C5 Mo1 -66.3(6)
C6 C1 C5 Mo1 123.9(9)
C1 Mo1 C5 C4 -116.8(8)
C2 Mo1 C5 C4 -78.4(6)
C3 Mo1 C5 C4 -37.5(6)
Ru2 Mo1 C5 C4 -100.9(13)
Ru1 Mo1 C5 C4 113.6(5)
C2 Mo1 C5 C1 38.4(5)
C4 Mo1 C5 C1 116.8(8)
C3 Mo1 C5 C1 79.3(6)
Ru2 Mo1 C5 C1 15.9(16)
Ru1 Mo1 C5 C1 -129.5(5)
C1 Mo1 C5 C10 121.5(11)
C2 Mo1 C5 C10 159.9(11)
C4 Mo1 C5 C10 -121.7(12)
C3 Mo1 C5 C10 -159.2(11)
Ru2 Mo1 C5 C10 137.4(11)
Ru1 Mo1 C5 C10 -8.1(10)
C15 Ru1 C11 C12 -116.7(8)
C14 Ru1 C11 C12 -79.2(6)
C13 Ru1 C11 C12 -36.7(6)
Mo1 Ru1 C11 C12 150.6(5)
Ru2 Ru1 C11 C12 69.4(6)
C14 Ru1 C11 C15 37.5(5)
C13 Ru1 C11 C15 80.0(6)
C12 Ru1 C11 C15 116.7(8)
Mo1 Ru1 C11 C15 -92.7(5)
Ru2 Ru1 C11 C15 -173.9(4)
C15 Ru1 C11 C16 118.2(13)
C14 Ru1 C11 C16 155.7(11)
C13 Ru1 C11 C16 -161.8(11)
C12 Ru1 C11 C16 -125.1(13)
Mo1 Ru1 C11 C16 25.5(13)
Ru2 Ru1 C11 C16 -55.7(11)
C15 C11 C12 C13 -1.9(9)
C16 C11 C12 C13 -175.5(9)
Ru1 C11 C12 C13 59.6(6)
C15 C11 C12 C17 174.0(9)
C16 C11 C12 C17 0.3(15)
Ru1 C11 C12 C17 -124.6(10)
C15 C11 C12 Ru1 -61.5(6)
C16 C11 C12 Ru1 124.9(9)
C15 Ru1 C12 C11 39.2(6)
C14 Ru1 C12 C11 81.6(6)
C13 Ru1 C12 C11 119.2(8)
Mo1 Ru1 C12 C11 -109.5(8)
Ru2 Ru1 C12 C11 -131.8(5)
C15 Ru1 C12 C13 -79.9(6)
C14 Ru1 C12 C13 -37.6(6)
C11 Ru1 C12 C13 -119.2(8)
Mo1 Ru1 C12 C13 131.4(8)
Ru2 Ru1 C12 C13 109.0(5)
C15 Ru1 C12 C17 158.5(12)
C14 Ru1 C12 C17 -159.1(12)
C11 Ru1 C12 C17 119.3(13)
C13 Ru1 C12 C17 -121.6(12)
Mo1 Ru1 C12 C17 9.8(17)
Ru2 Ru1 C12 C17 -12.5(11)
C11 C12 C13 C14 1.7(9)
C17 C12 C13 C14 -174.0(10)
Ru1 C12 C13 C14 61.1(6)
C11 C12 C13 C18 176.4(9)
C17 C12 C13 C18 0.6(15)
Ru1 C12 C13 C18 -124.3(9)
C11 C12 C13 Ru1 -59.4(6)
C17 C12 C13 Ru1 124.9(10)
C15 Ru1 C13 C14 -37.1(5)
C11 Ru1 C13 C14 -81.4(6)
C12 Ru1 C13 C14 -117.6(7)
Mo1 Ru1 C13 C14 90.0(7)
Ru2 Ru1 C13 C14 152.7(4)
C15 Ru1 C13 C12 80.6(6)
C14 Ru1 C13 C12 117.6(7)
C11 Ru1 C13 C12 36.2(5)
Mo1 Ru1 C13 C12 -152.4(5)
Ru2 Ru1 C13 C12 -89.7(5)
C15 Ru1 C13 C18 -158.0(12)
C14 Ru1 C13 C18 -121.0(13)
C11 Ru1 C13 C18 157.6(12)
C12 Ru1 C13 C18 121.4(14)
Mo1 Ru1 C13 C18 -31.0(15)
Ru2 Ru1 C13 C18 31.7(12)
C12 C13 C14 C15 -0.9(9)
C18 C13 C14 C15 -175.5(8)
Ru1 C13 C14 C15 61.8(6)
C12 C13 C14 C19 177.5(9)
C18 C13 C14 C19 2.9(15)
Ru1 C13 C14 C19 -119.9(9)
C12 C13 C14 Ru1 -62.7(6)
C18 C13 C14 Ru1 122.7(9)
C11 Ru1 C14 C15 -39.2(6)
C13 Ru1 C14 C15 -118.2(8)
C12 Ru1 C14 C15 -80.9(6)
Mo1 Ru1 C14 C15 103.7(5)
Ru2 Ru1 C14 C15 -170.2(4)
C15 Ru1 C14 C13 118.2(8)
C11 Ru1 C14 C13 79.0(6)
C12 Ru1 C14 C13 37.4(5)
Mo1 Ru1 C14 C13 -138.1(4)
Ru2 Ru1 C14 C13 -52.0(8)
C15 Ru1 C14 C19 -122.4(12)
C11 Ru1 C14 C19 -161.6(10)
C13 Ru1 C14 C19 119.4(11)
C12 Ru1 C14 C19 156.7(10)
Mo1 Ru1 C14 C19 -18.8(11)
Ru2 Ru1 C14 C19 67.4(11)
C13 C14 C15 C11 -0.3(9)
C19 C14 C15 C11 -178.5(9)
Ru1 C14 C15 C11 62.3(6)
C13 C14 C15 C20 177.0(9)
C19 C14 C15 C20 -1.2(15)
Ru1 C14 C15 C20 -120.4(9)
C13 C14 C15 Ru1 -62.6(6)
C19 C14 C15 Ru1 119.2(10)
C12 C11 C15 C14 1.4(9)
C16 C11 C15 C14 175.3(8)
Ru1 C11 C15 C14 -62.5(6)
C12 C11 C15 C20 -176.2(8)
C16 C11 C15 C20 -2.3(14)
Ru1 C11 C15 C20 120.0(8)
C12 C11 C15 Ru1 63.8(6)
C16 C11 C15 Ru1 -122.3(9)
C11 Ru1 C15 C14 116.5(8)
C13 Ru1 C15 C14 37.2(6)
C12 Ru1 C15 C14 79.5(6)
Mo1 Ru1 C15 C14 -112.3(5)
Ru2 Ru1 C15 C14 146.3(13)
C14 Ru1 C15 C11 -116.5(8)
C13 Ru1 C15 C11 -79.3(6)
C12 Ru1 C15 C11 -37.0(5)
Mo1 Ru1 C15 C11 131.2(5)
Ru2 Ru1 C15 C11 29.8(18)
C14 Ru1 C15 C20 125.1(12)
C11 Ru1 C15 C20 -118.4(11)
C13 Ru1 C15 C20 162.3(11)
C12 Ru1 C15 C20 -155.4(11)
Mo1 Ru1 C15 C20 12.8(11)
Ru2 Ru1 C15 C20 -88.6(18)
C12 C11 C16 C21 89.1(16)
C15 C11 C16 C21 -83.6(16)
Ru1 C11 C16 C21 -173.2(13)
C23 Ru2 C22 C26 118.2(8)
C24 Ru2 C22 C26 80.4(6)
C25 Ru2 C22 C26 37.8(5)
Mo1 Ru2 C22 C26 -141.5(5)
Ru1 Ru2 C22 C26 -54.1(7)
C24 Ru2 C22 C23 -37.8(6)
C25 Ru2 C22 C23 -80.5(6)
C26 Ru2 C22 C23 -118.2(8)
Mo1 Ru2 C22 C23 100.3(6)
Ru1 Ru2 C22 C23 -172.3(4)
C23 Ru2 C22 C27 -119.6(12)
C24 Ru2 C22 C27 -157.4(10)
C25 Ru2 C22 C27 159.9(10)
C26 Ru2 C22 C27 122.1(11)
Mo1 Ru2 C22 C27 -19.3(11)
Ru1 Ru2 C22 C27 68.0(11)
C26 C22 C23 C24 0.2(10)
C27 C22 C23 C24 180.0(8)
Ru2 C22 C23 C24 62.9(6)
C26 C22 C23 C28 174.4(9)
C27 C22 C23 C28 -5.8(15)
Ru2 C22 C23 C28 -122.9(10)
C26 C22 C23 Ru2 -62.7(6)
C27 C22 C23 Ru2 117.1(9)
C22 Ru2 C23 C24 -116.9(8)
C25 Ru2 C23 C24 -37.6(6)
C26 Ru2 C23 C24 -80.1(6)
Mo1 Ru2 C23 C24 124.9(5)
Ru1 Ru2 C23 C24 24(3)
C24 Ru2 C23 C22 116.9(8)
C25 Ru2 C23 C22 79.2(6)
C26 Ru2 C23 C22 36.8(6)
Mo1 Ru2 C23 C22 -118.3(5)
Ru1 Ru2 C23 C22 140(2)
C22 Ru2 C23 C28 121.6(13)
C24 Ru2 C23 C28 -121.6(13)
C25 Ru2 C23 C28 -159.2(12)
C26 Ru2 C23 C28 158.4(12)
Mo1 Ru2 C23 C28 3.3(12)
Ru1 Ru2 C23 C28 -98(2)
C22 C23 C24 C25 -0.1(10)
C28 C23 C24 C25 -174.4(9)
Ru2 C23 C24 C25 62.0(6)
C22 C23 C24 C29 177.5(8)
C28 C23 C24 C29 3.3(15)
Ru2 C23 C24 C29 -120.4(9)
C22 C23 C24 Ru2 -62.1(6)
C28 C23 C24 Ru2 123.7(10)
C22 Ru2 C24 C23 38.6(6)
C25 Ru2 C24 C23 117.4(8)
C26 Ru2 C24 C23 80.8(6)
Mo1 Ru2 C24 C23 -94.8(6)
Ru1 Ru2 C24 C23 -176.1(5)
C23 Ru2 C24 C25 -117.4(8)
C22 Ru2 C24 C25 -78.8(6)
C26 Ru2 C24 C25 -36.6(5)
Mo1 Ru2 C24 C25 147.8(4)
Ru1 Ru2 C24 C25 66.4(6)
C23 Ru2 C24 C29 119.4(12)
C22 Ru2 C24 C29 158.0(11)
C25 Ru2 C24 C29 -123.2(12)
C26 Ru2 C24 C29 -159.8(11)
Mo1 Ru2 C24 C29 24.6(12)
Ru1 Ru2 C24 C29 -56.8(11)
C23 C24 C25 C26 0.0(10)
C29 C24 C25 C26 -177.6(9)
Ru2 C24 C25 C26 60.8(6)
C23 C24 C25 C30 173.9(9)
C29 C24 C25 C30 -3.7(15)
Ru2 C24 C25 C30 -125.3(9)
C23 C24 C25 Ru2 -60.8(6)
C29 C24 C25 Ru2 121.6(10)
C23 Ru2 C25 C24 37.8(6)
C22 Ru2 C25 C24 81.7(6)
C26 Ru2 C25 C24 119.3(8)
Mo1 Ru2 C25 C24 -99.8(8)
Ru1 Ru2 C25 C24 -135.8(5)
C23 Ru2 C25 C26 -81.5(6)
C22 Ru2 C25 C26 -37.6(5)
C24 Ru2 C25 C26 -119.3(8)
Mo1 Ru2 C25 C26 140.9(7)
Ru1 Ru2 C25 C26 104.9(5)
C23 Ru2 C25 C30 157.4(12)
C22 Ru2 C25 C30 -158.7(12)
C24 Ru2 C25 C30 119.6(13)
C26 Ru2 C25 C30 -121.1(13)
Mo1 Ru2 C25 C30 19.8(16)
Ru1 Ru2 C25 C30 -16.2(11)
C23 C22 C26 C25 -0.2(9)
C27 C22 C26 C25 -180.0(8)
Ru2 C22 C26 C25 -61.3(6)
C23 C22 C26 C31 -175.8(8)
C27 C22 C26 C31 4.4(14)
Ru2 C22 C26 C31 123.0(9)
C23 C22 C26 Ru2 61.1(6)
C27 C22 C26 Ru2 -118.7(9)
C24 C25 C26 C22 0.1(10)
C30 C25 C26 C22 -173.7(9)
Ru2 C25 C26 C22 60.4(6)
C24 C25 C26 C31 175.7(9)
C30 C25 C26 C31 1.9(15)
Ru2 C25 C26 C31 -124.0(9)
C24 C25 C26 Ru2 -60.3(6)
C30 C25 C26 Ru2 125.9(9)
C23 Ru2 C26 C22 -38.0(6)
C24 Ru2 C26 C22 -80.6(6)
C25 Ru2 C26 C22 -117.3(8)
Mo1 Ru2 C26 C22 92.9(7)
Ru1 Ru2 C26 C22 149.4(5)
C23 Ru2 C26 C25 79.3(6)
C22 Ru2 C26 C25 117.3(8)
C24 Ru2 C26 C25 36.7(6)
Mo1 Ru2 C26 C25 -149.8(5)
Ru1 Ru2 C26 C25 -93.3(5)
C23 Ru2 C26 C31 -158.0(11)
C22 Ru2 C26 C31 -120.0(12)
C24 Ru2 C26 C31 159.4(11)
C25 Ru2 C26 C31 122.7(12)
Mo1 Ru2 C26 C31 -27.1(14)
Ru1 Ru2 C26 C31 29.4(11)
C26 C22 C27 C32 -91.3(13)
C23 C22 C27 C32 88.9(14)
Ru2 C22 C27 C32 176.7(9)
